data_4113752
loop_
_publ_author_name
'Xianhui Bu'
'Nanfeng Zheng'
'Yuqi Li'
'Pingyun Feng'

_publ_section_title
;
 Templated Assembly of Sulfide Nanoclusters into Cubic-C3N4 Type Framework
;
_journal_name_full 'Journal of the American Chemical Society'
_journal_page_first 6024
_journal_page_last 6025
_journal_paper_doi 10.1021/ja030103s
_journal_volume 125
_journal_year 2003
_chemical_formula_sum 'C208 H520 Cd12 In48 N26 S97'
_chemical_formula_weight 13356.48
_chemical_name_common UCR-8CdInS-DBA
_chemical_name_systematic
; 
 ? 
;
_space_group_IT_number 220
_symmetry_cell_setting cubic
_symmetry_space_group_name_Hall 'I -4bd 2c 3'
_symmetry_space_group_name_H-M 'I -4 3 d'
_atom_sites_solution_hydrogens geom
_atom_sites_solution_primary direct
_atom_sites_solution_secondary difmap
_audit_creation_method SHELXL-97
_cell_angle_alpha 90.00
_cell_angle_beta 90.00
_cell_angle_gamma 90.00
_cell_formula_units_Z 4
_cell_length_a 35.194(8)
_cell_length_b 35.194(8)
_cell_length_c 35.194(8)
_cell_measurement_temperature 293(2)
_cell_volume 43592(17)
_computing_structure_refinement 'SHELXL-97 (Sheldrick, 1997)'
_computing_structure_solution 'SHELXS-97 (Sheldrick, 1990)'
_diffrn_ambient_temperature 293(2)
_diffrn_measured_fraction_theta_full 0.961
_diffrn_measured_fraction_theta_max 0.961
_diffrn_radiation_monochromator graphite
_diffrn_radiation_source 'fine-focus sealed tube'
_diffrn_radiation_type MoK\a
_diffrn_radiation_wavelength 0.71073
_diffrn_reflns_av_R_equivalents 0.3144
_diffrn_reflns_av_sigmaI/netI 0.0863
_diffrn_reflns_limit_h_max 27
_diffrn_reflns_limit_h_min -20
_diffrn_reflns_limit_k_max 27
_diffrn_reflns_limit_k_min -27
_diffrn_reflns_limit_l_max 27
_diffrn_reflns_limit_l_min -26
_diffrn_reflns_number 38634
_diffrn_reflns_theta_full 15.99
_diffrn_reflns_theta_max 15.99
_diffrn_reflns_theta_min 5.12
_exptl_absorpt_coefficient_mu 3.553
_exptl_crystal_density_diffrn 2.035
_exptl_crystal_F_000 25720
_refine_diff_density_max 0.529
_refine_diff_density_min -0.552
_refine_diff_density_rms 0.127
_refine_ls_abs_structure_details 'Flack H D (1983), Acta Cryst. A39, 876-881'
_refine_ls_abs_structure_Flack 0.0(2)
_refine_ls_extinction_method none
_refine_ls_goodness_of_fit_ref 1.085
_refine_ls_hydrogen_treatment mixed
_refine_ls_matrix_type full
_refine_ls_number_parameters 121
_refine_ls_number_reflns 1719
_refine_ls_number_restraints 0
_refine_ls_restrained_S_all 1.085
_refine_ls_R_factor_all 0.1169
_refine_ls_R_factor_gt 0.0879
_refine_ls_shift/su_max 0.031
_refine_ls_shift/su_mean 0.003
_refine_ls_structure_factor_coef Fsqd
_refine_ls_weighting_details 'calc w=1/[\s^2^(Fo^2^)+(0.0005P)^2^+5864.4307P] where P=(Fo^2^+2Fc^2^)/3'
_refine_ls_weighting_scheme calc
_refine_ls_wR_factor_gt 0.1494
_refine_ls_wR_factor_ref 0.1573
_reflns_number_gt 1256
_reflns_number_total 1719
_reflns_threshold_expression >2sigma(I)
_cod_data_source_file ja030103s_2.cif
_cod_data_source_block UCR8CdInS
_cod_database_code 4113752

loop_
_symmetry_equiv_pos_as_xyz
'x, y, z'
'-x+1/2, -y, z+1/2'
'-x, y+1/2, -z+1/2'
'x+1/2, -y+1/2, -z'
'z, x, y'
'z+1/2, -x+1/2, -y'
'-z+1/2, -x, y+1/2'
'-z, x+1/2, -y+1/2'
'y, z, x'
'-y, z+1/2, -x+1/2'
'y+1/2, -z+1/2, -x'
'-y+1/2, -z, x+1/2'
'y+1/4, x+1/4, z+1/4'
'-y+1/4, -x+3/4, z+3/4'
'y+3/4, -x+1/4, -z+3/4'
'-y+3/4, x+3/4, -z+1/4'
'x+1/4, z+1/4, y+1/4'
'-x+3/4, z+3/4, -y+1/4'
'-x+1/4, -z+3/4, y+3/4'
'x+3/4, -z+1/4, -y+3/4'
'z+1/4, y+1/4, x+1/4'
'z+3/4, -y+1/4, -x+3/4'
'-z+3/4, y+3/4, -x+1/4'
'-z+1/4, -y+3/4, x+3/4'
'x+1/2, y+1/2, z+1/2'
'-x+1, -y+1/2, z+1'
'-x+1/2, y+1, -z+1'
'x+1, -y+1, -z+1/2'
'z+1/2, x+1/2, y+1/2'
'z+1, -x+1, -y+1/2'
'-z+1, -x+1/2, y+1'
'-z+1/2, x+1, -y+1'
'y+1/2, z+1/2, x+1/2'
'-y+1/2, z+1, -x+1'
'y+1, -z+1, -x+1/2'
'-y+1, -z+1/2, x+1'
'y+3/4, x+3/4, z+3/4'
'-y+3/4, -x+5/4, z+5/4'
'y+5/4, -x+3/4, -z+5/4'
'-y+5/4, x+5/4, -z+3/4'
'x+3/4, z+3/4, y+3/4'
'-x+5/4, z+5/4, -y+3/4'
'-x+3/4, -z+5/4, y+5/4'
'x+5/4, -z+3/4, -y+5/4'
'z+3/4, y+3/4, x+3/4'
'z+5/4, -y+3/4, -x+5/4'
'-z+5/4, y+5/4, -x+3/4'
'-z+3/4, -y+5/4, x+5/4'

loop_
_atom_site_label
_atom_site_type_symbol
_atom_site_fract_x
_atom_site_fract_y
_atom_site_fract_z
_atom_site_U_iso_or_equiv
_atom_site_adp_type
_atom_site_occupancy
_atom_site_symmetry_multiplicity
_atom_site_calc_flag
_atom_site_refinement_flags
In1 In 0.35745(13) 0.41267(13) 0.06664(12) 0.0574(15) Uani 1 1 d .
In2 In 0.30569(12) 0.49581(12) 0.00737(13) 0.0544(14) Uani 1 1 d .
In3 In 0.36923(13) 0.41469(14) -0.04710(13) 0.0558(15) Uani 1 1 d .
In4 In 0.41328(12) 0.49168(13) 0.01580(12) 0.0567(15) Uani 1 1 d .
Cd1 Cd 0.30803(13) 0.33340(12) 0.00580(13) 0.0526(15) Uani 1 1 d .
S41 S 0.2500 0.3750 0.0000 0.043(10) Uani 1 4 d S
S31 S 0.3672(5) 0.3725(5) 0.0091(5) 0.058(6) Uani 1 1 d .
S32 S 0.3152(5) 0.2941(5) -0.0515(5) 0.061(5) Uani 1 1 d .
S33 S 0.3025(5) 0.2921(4) 0.0626(4) 0.056(5) Uani 1 1 d .
S21 S 0.2500 0.5358(6) 0.0000 0.067(8) Uani 1 2 d S
S22 S 0.3602(5) 0.5363(4) 0.0123(6) 0.076(6) Uani 1 1 d .
S23 S 0.3557(5) 0.3724(5) 0.1226(5) 0.074(6) Uani 1 1 d .
S24 S 0.4129(5) 0.4532(5) 0.0737(5) 0.078(6) Uani 1 1 d .
S25 S 0.4261(5) 0.4549(5) -0.0417(5) 0.070(6) Uani 1 1 d .
S34 S 0.4762(5) 0.5238(5) 0.0238(5) 0.066(10) Uani 1 3 d S

loop_
_atom_site_aniso_label
_atom_site_aniso_U_11
_atom_site_aniso_U_22
_atom_site_aniso_U_33
_atom_site_aniso_U_23
_atom_site_aniso_U_13
_atom_site_aniso_U_12
In1 0.055(3) 0.061(3) 0.056(3) 0.005(3) -0.006(3) -0.019(3)
In2 0.051(3) 0.048(3) 0.065(4) 0.003(3) -0.001(3) -0.012(3)
In3 0.050(3) 0.057(3) 0.061(3) -0.015(3) 0.002(3) -0.011(3)
In4 0.049(3) 0.060(3) 0.062(4) -0.003(3) -0.002(3) -0.019(3)
Cd1 0.051(3) 0.055(3) 0.052(3) -0.004(3) 0.003(3) -0.010(3)
S41 0.057(15) 0.015(19) 0.057(15) 0.000 0.000 0.000
S31 0.050(12) 0.075(13) 0.050(12) -0.001(11) 0.021(10) -0.014(10)
S32 0.065(13) 0.056(13) 0.062(13) -0.012(11) -0.004(10) 0.008(11)
S33 0.064(13) 0.048(12) 0.056(12) -0.005(10) 0.001(10) 0.002(11)
S21 0.046(17) 0.054(17) 0.10(2) 0.000 0.044(17) 0.000
S22 0.079(14) 0.035(11) 0.115(17) 0.003(11) 0.005(13) -0.013(10)
S23 0.084(14) 0.077(14) 0.062(13) 0.024(11) -0.015(11) -0.036(12)
S24 0.090(15) 0.095(14) 0.048(12) -0.009(11) -0.032(11) -0.007(13)
S25 0.065(13) 0.082(15) 0.062(13) 0.006(11) 0.008(11) -0.004(12)
S34 0.066(10) 0.066(10) 0.066(10) 0.038(13) -0.038(13) -0.038(13)

loop_
_atom_type_symbol
_atom_type_description
_atom_type_scat_dispersion_real
_atom_type_scat_dispersion_imag
_atom_type_scat_source
S S 0.1246 0.1234 'International Tables Vol C Tables 4.2.6.8 and 6.1.1.4'
Cd Cd -0.8075 1.2024 'International Tables Vol C Tables 4.2.6.8 and 6.1.1.4'
In In -0.7276 1.3100 'International Tables Vol C Tables 4.2.6.8 and 6.1.1.4'
C C 0.0033 0.0016 'International Tables Vol C Tables 4.2.6.8 and 6.1.1.4'
H H 0.0000 0.0000 'International Tables Vol C Tables 4.2.6.8 and 6.1.1.4'
N N 0.0061 0.0033 'International Tables Vol C Tables 4.2.6.8 and 6.1.1.4'

loop_
_geom_angle_atom_site_label_1
_geom_angle_atom_site_label_2
_geom_angle_atom_site_label_3
_geom_angle
_geom_angle_site_symmetry_1
_geom_angle_site_symmetry_3
S23 In1 S24 106.2(6) . .
S23 In1 S32 110.7(6) . 24_554
S24 In1 S32 106.2(6) . 24_554
S23 In1 S31 109.4(6) . .
S24 In1 S31 107.8(6) . .
S32 In1 S31 116.0(6) 24_554 .
S22 In2 S21 108.1(6) . .
S22 In2 S32 109.0(6) . 24_554
S21 In2 S32 111.6(5) . 24_554
S22 In2 S33 107.5(6) . 46_454
S21 In2 S33 107.3(5) . 46_454
S32 In2 S33 113.2(5) 24_554 46_454
S23 In3 S25 109.4(6) 46_454 .
S23 In3 S31 110.8(6) 46_454 .
S25 In3 S31 107.9(6) . .
S23 In3 S33 107.4(6) 46_454 46_454
S25 In3 S33 107.7(6) . 46_454
S31 In3 S33 113.6(6) . 46_454
S22 In4 S25 116.1(6) . .
S22 In4 S24 113.1(7) . .
S25 In4 S24 113.4(6) . .
S22 In4 S34 113.1(7) . .
S25 In4 S34 99.8(8) . .
S24 In4 S34 99.3(5) . .
S32 Cd1 S33 109.9(5) . .
S32 Cd1 S31 105.2(6) . .
S33 Cd1 S31 110.6(6) . .
S32 Cd1 S41 110.1(4) . .
S33 Cd1 S41 110.0(4) . .
S31 Cd1 S41 111.1(4) . .
Cd1 S41 Cd1 109.71(10) 27_544 24_554
Cd1 S41 Cd1 109.0(2) 27_544 .
Cd1 S41 Cd1 109.71(10) 24_554 .
Cd1 S41 Cd1 109.71(10) 27_544 46_454
Cd1 S41 Cd1 109.0(2) 24_554 46_454
Cd1 S41 Cd1 109.71(10) . 46_454
In3 S31 In1 108.2(6) . .
In3 S31 Cd1 108.5(6) . .
In1 S31 Cd1 103.6(6) . .
Cd1 S32 In2 106.5(7) . 46_454
Cd1 S32 In1 107.9(6) . 46_454
In2 S32 In1 108.5(6) 46_454 46_454
Cd1 S33 In2 107.5(6) . 24_554
Cd1 S33 In3 106.9(6) . 24_554
In2 S33 In3 109.6(6) 24_554 24_554
In2 S21 In2 109.2(9) 27_544 .
In2 S22 In4 103.6(6) . .
In1 S23 In3 107.1(6) . 24_554
In1 S24 In4 104.1(6) . .
In4 S25 In3 102.6(6) . .
In4 S34 In4 116.7(4) 10_655 7_564
In4 S34 In4 116.7(4) 10_655 .
In4 S34 In4 116.7(4) 7_564 .

loop_
_geom_bond_atom_site_label_1
_geom_bond_atom_site_label_2
_geom_bond_distance
_geom_bond_site_symmetry_2
In1 S23 2.427(17) .
In1 S24 2.43(2) .
In1 S32 2.489(18) 24_554
In1 S31 2.495(17) .
In2 S22 2.394(17) .
In2 S21 2.426(13) .
In2 S32 2.477(17) 24_554
In2 S33 2.505(17) 46_454
In3 S23 2.445(17) 46_454
In3 S25 2.458(18) .
In3 S31 2.474(17) .
In3 S33 2.514(16) 46_454
In4 S22 2.444(17) .
In4 S25 2.446(17) .
In4 S24 2.448(18) .
In4 S34 2.502(7) .
Cd1 S32 2.457(17) .
Cd1 S33 2.479(16) .
Cd1 S31 2.497(16) .
Cd1 S41 2.521(5) .
S41 Cd1 2.521(5) 27_544
S41 Cd1 2.521(5) 24_554
S41 Cd1 2.521(5) 46_454
S32 In2 2.477(17) 46_454
S32 In1 2.489(18) 46_454
S33 In2 2.505(17) 24_554
S33 In3 2.514(16) 24_554
S21 In2 2.426(13) 27_544
S23 In3 2.445(17) 24_554
S34 In4 2.502(7) 10_655
S34 In4 2.502(7) 7_564
